data_4020948
loop_
_publ_author_name
'Daniel B. Werz'
'Rolf Gleiter'
'Frank Rominger'

_publ_section_title
;
 Cyclic Tetra- and Hexaynes Containing 1,4-Donor-Substituted
 Butadiyne Units: Synthesis and Supramolecular Organization
;
_journal_name_full 'Journal of Organic Chemistry'
_journal_page_first 2945
_journal_page_last 2952
_journal_paper_doi 10.1021/jo035882+
_journal_volume 69
_journal_year 2004
_chemical_formula_sum 'C33 H35 Cl Se6'
_chemical_formula_weight 940.82
_chemical_name_common 10(5)zeta_chlorobenzene
_space_group_IT_number 148
_symmetry_cell_setting rhombohedral
_symmetry_space_group_name_Hall '-R 3'
_symmetry_space_group_name_H-M 'R -3 :H'
_cell_angle_alpha 90.00
_cell_angle_beta 90.00
_cell_angle_gamma 120.00
_cell_formula_units_Z 6
_cell_length_a 24.5349(5)
_cell_length_b 24.5349(5)
_cell_length_c 10.0177(3)
_cell_measurement_temperature 200(2)
_cell_volume 5222.4(2)
_diffrn_ambient_temperature 200(2)
_exptl_crystal_density_diffrn 1.795
_cod_depositor_comments
;
The following automatic conversions were performed:
'_symmetry_cell_setting' value 'Rhombohedral' changed to 'rhombohedral'
according to '/home/saulius/struct/CIF-dictionaries/cif_core.dic'
dictionary named 'cif_core.dic' version 2.4.1 from 2010-06-29.

Automatic conversion script
Id: cif_fix_enum 1527 2010-12-29 10:47:43Z saulius 
;
_cod_original_sg_symbol_H-M 'R -3'
_cod_database_code 4020948

loop_
_symmetry_equiv_pos_as_xyz
'x, y, z'
'-y, x-y, z'
'-x+y, -x, z'
'x+2/3, y+1/3, z+1/3'
'-y+2/3, x-y+1/3, z+1/3'
'-x+y+2/3, -x+1/3, z+1/3'
'x+1/3, y+2/3, z+2/3'
'-y+1/3, x-y+2/3, z+2/3'
'-x+y+1/3, -x+2/3, z+2/3'
'-x, -y, -z'
'y, -x+y, -z'
'x-y, x, -z'
'-x+2/3, -y+1/3, -z+1/3'
'y+2/3, -x+y+1/3, -z+1/3'
'x-y+2/3, x+1/3, -z+1/3'
'-x+1/3, -y+2/3, -z+2/3'
'y+1/3, -x+y+2/3, -z+2/3'
'x-y+1/3, x+2/3, -z+2/3'

loop_
_atom_site_label
_atom_site_type_symbol
_atom_site_fract_x
_atom_site_fract_y
_atom_site_fract_z
_atom_site_U_iso_or_equiv
_atom_site_adp_type
_atom_site_occupancy
_atom_site_symmetry_multiplicity
_atom_site_calc_flag
_atom_site_refinement_flags
_atom_site_disorder_assembly
_atom_site_disorder_group
Se1 Se 0.018523(15) 0.280398(15) 0.06266(3) 0.04042(12) Uani 1 1 d . . .
Se2 Se -0.215205(19) 0.025805(17) 0.49599(4) 0.04977(14) Uani 1 1 d . . .
C2 C -0.04289(15) 0.21979(15) 0.1656(3) 0.0374(7) Uani 1 1 d . . .
C3 C -0.08215(15) 0.17915(15) 0.2364(3) 0.0357(7) Uani 1 1 d . . .
C4 C -0.12526(15) 0.13193(15) 0.3158(3) 0.0370(7) Uani 1 1 d . . .
C5 C -0.16245(16) 0.08888(15) 0.3849(3) 0.0397(7) Uani 1 1 d . . .
C7 C -0.25691(17) -0.04080(17) 0.3610(4) 0.0493(9) Uani 1 1 d . . .
H7A H -0.2927 -0.0779 0.4035 0.059 Uiso 1 1 calc R . .
H7B H -0.2742 -0.0256 0.2903 0.059 Uiso 1 1 calc R . .
C8 C -0.21447(16) -0.06112(15) 0.2972(3) 0.0398(7) Uani 1 1 d . . .
H8A H -0.1978 -0.0773 0.3672 0.048 Uiso 1 1 calc R . .
H8B H -0.1783 -0.0241 0.2556 0.048 Uiso 1 1 calc R . .
C9 C -0.24800(16) -0.11205(16) 0.1912(3) 0.0414(8) Uani 1 1 d . . .
H9A H -0.2802 -0.1512 0.2350 0.050 Uiso 1 1 calc R . .
H9B H -0.2699 -0.0984 0.1282 0.050 Uiso 1 1 calc R . .
C10 C -0.20285(17) -0.12563(16) 0.1139(3) 0.0444(8) Uani 1 1 d . . .
H10A H -0.1697 -0.0857 0.0746 0.053 Uiso 1 1 calc R . .
H10B H -0.1821 -0.1403 0.1777 0.053 Uiso 1 1 calc R . .
C11 C -0.23140(18) -0.17315(17) 0.0047(3) 0.0461(8) Uani 1 1 d . . .
H11A H -0.1972 -0.1687 -0.0550 0.055 Uiso 1 1 calc R . .
H11B H -0.2593 -0.1632 -0.0486 0.055 Uiso 1 1 calc R . .
Cl1 Cl -0.0330(3) -0.0741(3) 0.1242(6) 0.1275(19) Uani 0.33 1 d PDU . .
C21 C -0.0470(4) -0.0405(5) 0.2599(9) 0.084(4) Uani 0.33 1 d PGDU . .
C22 C -0.0324(4) 0.0220(5) 0.2606(10) 0.078(4) Uani 0.33 1 d PGDU . .
H22 H -0.0143 0.0475 0.1838 0.094 Uiso 0.33 1 calc PR . .
C23 C -0.0445(6) 0.0471(5) 0.3735(14) 0.090(4) Uani 0.33 1 d PGDU . .
H23 H -0.0346 0.0898 0.3740 0.108 Uiso 0.33 1 calc PR . .
C24 C -0.0711(5) 0.0098(7) 0.4858(11) 0.120(8) Uani 0.33 1 d PGDU . .
H24 H -0.0794 0.0270 0.5630 0.144 Uiso 0.33 1 calc PR . .
C25 C -0.0857(5) -0.0527(7) 0.4851(10) 0.105(6) Uani 0.33 1 d PGDU . .
H25 H -0.1038 -0.0782 0.5618 0.126 Uiso 0.33 1 calc PR . .
C26 C -0.0736(5) -0.0779(4) 0.3722(12) 0.074(3) Uani 0.33 1 d PGDU . .
H26 H -0.0835 -0.1206 0.3717 0.088 Uiso 0.33 1 calc PR . .

loop_
_atom_site_aniso_label
_atom_site_aniso_U_11
_atom_site_aniso_U_22
_atom_site_aniso_U_33
_atom_site_aniso_U_23
_atom_site_aniso_U_13
_atom_site_aniso_U_12
Se1 0.0389(2) 0.0362(2) 0.0414(2) 0.00569(14) -0.00101(14) 0.01527(15)
Se2 0.0597(3) 0.0403(2) 0.0376(2) 0.00042(14) 0.01312(16) 0.01619(17)
C2 0.0400(18) 0.0378(17) 0.0335(16) -0.0046(13) -0.0065(14) 0.0188(15)
C3 0.0373(17) 0.0355(17) 0.0353(17) -0.0048(14) -0.0048(13) 0.0190(15)
C4 0.0399(18) 0.0379(17) 0.0324(16) -0.0068(14) -0.0049(13) 0.0188(15)
C5 0.0441(19) 0.0383(18) 0.0357(17) -0.0015(14) 0.0023(14) 0.0200(16)
C7 0.046(2) 0.0386(19) 0.053(2) -0.0075(16) 0.0084(16) 0.0132(16)
C8 0.0427(18) 0.0355(17) 0.0387(17) 0.0056(14) 0.0011(14) 0.0176(15)
C9 0.0424(19) 0.0398(18) 0.0419(18) 0.0013(14) 0.0032(15) 0.0203(16)
C10 0.0451(19) 0.0384(18) 0.047(2) 0.0058(15) 0.0090(16) 0.0193(16)
C11 0.055(2) 0.052(2) 0.0352(18) 0.0065(15) 0.0074(16) 0.0297(18)
Cl1 0.127(4) 0.153(5) 0.130(4) -0.046(4) -0.012(3) 0.091(4)
C21 0.072(11) 0.081(8) 0.109(9) -0.019(7) -0.019(8) 0.046(9)
C22 0.056(8) 0.069(7) 0.103(10) 0.011(7) -0.007(8) 0.027(8)
C23 0.063(10) 0.091(10) 0.133(14) -0.006(8) -0.003(9) 0.051(9)
C24 0.14(2) 0.118(13) 0.127(14) -0.007(10) 0.015(15) 0.086(16)
C25 0.069(14) 0.084(10) 0.138(13) -0.018(9) 0.005(12) 0.021(11)
C26 0.064(9) 0.046(7) 0.108(9) -0.010(6) -0.033(7) 0.025(7)

loop_
_geom_bond_atom_site_label_1
_geom_bond_atom_site_label_2
_geom_bond_distance
_geom_bond_site_symmetry_2
_geom_bond_publ_flag
Se1 C2 1.818(3) . ?
Se1 C11 1.976(4) 3 ?
Se2 C5 1.818(3) . ?
Se2 C7 1.969(4) . ?
C2 C3 1.210(4) . ?
C3 C4 1.367(5) . ?
C4 C5 1.210(4) . ?
C7 C8 1.503(5) . ?
C8 C9 1.529(5) . ?
C9 C10 1.519(5) . ?
C10 C11 1.493(5) . ?
C11 Se1 1.976(4) 2 ?
Cl1 C22 1.429(13) 2 ?
Cl1 C21 1.710(9) . ?
Cl1 C21 2.206(13) 2 ?
C21 C22 1.3900 . ?
C21 C26 1.3900 . ?
C22 C23 1.3900 . ?
C23 C24 1.3900 . ?
C24 C25 1.3900 . ?
C25 C26 1.3900 . ?
